data_1502330
loop_
_publ_author_name
'Fan, Yukai'
'Feng, Pengju'
'Liu, Mao'
'Pan, Hongjie'
'Shi, Yian'

_publ_section_title
;
 A concise approach to the dalesconol skeleton.
;
_journal_issue 17
_journal_name_full 'Organic letters'
_journal_page_first 4494
_journal_page_last 4497
_journal_paper_doi 10.1021/ol2015847
_journal_volume 13
_journal_year 2011
_chemical_formula_moiety 'C31 H22 O5'
_chemical_formula_sum 'C31 H22 O5'
_chemical_formula_weight 474.49
_chemical_name_systematic
; 
 ? 
;
_space_group_IT_number 15
_symmetry_cell_setting monoclinic
_symmetry_space_group_name_Hall '-C 2yc'
_symmetry_space_group_name_H-M 'C 1 2/c 1'
_atom_sites_solution_hydrogens geom
_atom_sites_solution_primary direct
_atom_sites_solution_secondary difmap
_audit_creation_method SHELXL-97
_cell_angle_alpha 90.00
_cell_angle_beta 108.178(6)
_cell_angle_gamma 90.00
_cell_formula_units_Z 8
_cell_length_a 20.496(7)
_cell_length_b 18.931(5)
_cell_length_c 15.444(5)
_cell_measurement_reflns_used 7496
_cell_measurement_temperature 173(2)
_cell_measurement_theta_max 25.3420
_cell_measurement_theta_min 1.3878
_cell_volume 5693(3)
_computing_cell_refinement 'CrystalClear (Rigaku Inc., 2008)'
_computing_data_collection 'CrystalClear (Rigaku Inc., 2008)'
_computing_data_reduction 'CrystalClear (Rigaku Inc., 2008)'
_computing_molecular_graphics
;
 Mercury: visualization and analysis of crystal structures, C. F. Macrae,
 P. R. Edgington, P. McCabe, E. Pidcock, G. P. Shields, R. Taylor,
 M. Towler and J. van de Streek, J. Appl. Cryst., 39, 453-457, 2006.
;
_computing_publication_material 'SHELX-97 (Sheldrick, 1997)'
_computing_structure_refinement 'SHELXL-97 (Sheldrick, 1997)'
_computing_structure_solution 'SHELXS-97 (Sheldrick, 1990)'
_diffrn_ambient_temperature 173(2)
_diffrn_detector_area_resol_mean 28.5714
_diffrn_measured_fraction_theta_full 0.997
_diffrn_measured_fraction_theta_max 0.997
_diffrn_measurement_device_type 'Saturn724+ CCD'
_diffrn_measurement_method '\w scans at fixed \c = 45\%'
_diffrn_radiation_monochromator graphite
_diffrn_radiation_source 'fine-focus sealed tube'
_diffrn_radiation_type MoK\a
_diffrn_radiation_wavelength 0.71073
_diffrn_reflns_av_R_equivalents 0.0593
_diffrn_reflns_av_sigmaI/netI 0.0838
_diffrn_reflns_limit_h_max 17
_diffrn_reflns_limit_h_min -24
_diffrn_reflns_limit_k_max 22
_diffrn_reflns_limit_k_min -20
_diffrn_reflns_limit_l_max 18
_diffrn_reflns_limit_l_min -15
_diffrn_reflns_number 11528
_diffrn_reflns_theta_full 25.34
_diffrn_reflns_theta_max 25.34
_diffrn_reflns_theta_min 1.50
_exptl_absorpt_coefficient_mu 0.075
_exptl_absorpt_correction_T_max 1.0000
_exptl_absorpt_correction_T_min 0.6836
_exptl_absorpt_correction_type multi-scan
_exptl_absorpt_process_details 'CrystalClear (Rigaku Inc., 2008)'
_exptl_crystal_colour yellow
_exptl_crystal_density_diffrn 1.107
_exptl_crystal_density_method 'not measured'
_exptl_crystal_description plate
_exptl_crystal_F_000 1984
_exptl_crystal_size_max 0.35
_exptl_crystal_size_mid 0.32
_exptl_crystal_size_min 0.07
_platon_squeeze_details
;
;
_refine_diff_density_max 0.339
_refine_diff_density_min -0.296
_refine_diff_density_rms 0.072
_refine_ls_extinction_method none
_refine_ls_goodness_of_fit_ref 1.055
_refine_ls_hydrogen_treatment constr
_refine_ls_matrix_type full
_refine_ls_number_parameters 327
_refine_ls_number_reflns 5198
_refine_ls_number_restraints 0
_refine_ls_restrained_S_all 1.055
_refine_ls_R_factor_all 0.1152
_refine_ls_R_factor_gt 0.0827
_refine_ls_shift/su_max 0.000
_refine_ls_shift/su_mean 0.000
_refine_ls_structure_factor_coef Fsqd
_refine_ls_weighting_details 'calc w=1/[\s^2^(Fo^2^)+(0.1355P)^2^+0.0000P] where P=(Fo^2^+2Fc^2^)/3'
_refine_ls_weighting_scheme calc
_refine_ls_wR_factor_gt 0.2337
_refine_ls_wR_factor_ref 0.2539
_reflns_number_gt 3279
_reflns_number_total 5198
_reflns_threshold_expression >2sigma(I)
_cod_data_source_file ol2015847_si_001.cif
_cod_data_source_block sa1355
_cod_original_sg_symbol_H-M C2/c
_cod_database_code 1502330

loop_
_symmetry_equiv_pos_as_xyz
'x, y, z'
'-x, y, -z+1/2'
'x+1/2, y+1/2, z'
'-x+1/2, y+1/2, -z+1/2'
'-x, -y, -z'
'x, -y, z-1/2'
'-x+1/2, -y+1/2, -z'
'x+1/2, -y+1/2, z-1/2'

loop_
_atom_site_label
_atom_site_type_symbol
_atom_site_fract_x
_atom_site_fract_y
_atom_site_fract_z
_atom_site_U_iso_or_equiv
_atom_site_adp_type
_atom_site_occupancy
_atom_site_symmetry_multiplicity
_atom_site_calc_flag
_atom_site_refinement_flags
O1 O 0.01850(18) 0.38313(17) 0.49367(18) 0.0709(10) Uani 1 1 d .
O2 O 0.14994(16) 0.32300(17) 0.41529(17) 0.0616(9) Uani 1 1 d .
O3 O 0.25400(14) 0.41147(13) 0.46129(15) 0.0426(7) Uani 1 1 d .
O4 O 0.20318(15) 0.13839(14) 1.04290(16) 0.0462(7) Uani 1 1 d .
O5 O 0.29053(13) 0.07488(12) 0.95989(15) 0.0361(6) Uani 1 1 d .
C1 C 0.11134(18) 0.38961(17) 0.7339(2) 0.0305(8) Uani 1 1 d .
C2 C 0.13152(19) 0.44153(18) 0.8031(2) 0.0372(9) Uani 1 1 d .
H2 H 0.1627 0.4294 0.8609 0.045 Uiso 1 1 calc R
C3 C 0.1064(2) 0.50971(19) 0.7873(2) 0.0386(9) Uani 1 1 d .
H3 H 0.1215 0.5442 0.8340 0.046 Uiso 1 1 calc R
C4 C 0.0603(2) 0.5283(2) 0.7056(3) 0.0425(9) Uani 1 1 d .
H4 H 0.0423 0.5749 0.6964 0.051 Uiso 1 1 calc R
C5 C 0.03985(19) 0.4792(2) 0.6366(2) 0.0413(9) Uani 1 1 d .
H5 H 0.0079 0.4925 0.5798 0.050 Uiso 1 1 calc R
C6 C 0.06512(18) 0.41007(19) 0.6483(2) 0.0349(8) Uani 1 1 d .
C7 C 0.0438(2) 0.3596(2) 0.5695(2) 0.0421(10) Uani 1 1 d .
C8 C 0.04791(18) 0.2814(2) 0.5867(3) 0.0406(9) Uani 1 1 d .
H8A H 0.0174 0.2577 0.5318 0.049 Uiso 1 1 calc R
H8B H 0.0294 0.2716 0.6375 0.049 Uiso 1 1 calc R
C9 C 0.11945(18) 0.24718(19) 0.6099(2) 0.0351(8) Uani 1 1 d .
H9 H 0.1138 0.1982 0.6308 0.042 Uiso 1 1 calc R
C10 C 0.1441(2) 0.23789(18) 0.5259(2) 0.0365(9) Uani 1 1 d .
H10B H 0.1824 0.2035 0.5405 0.044 Uiso 1 1 calc R
H10A H 0.1061 0.2184 0.4749 0.044 Uiso 1 1 calc R
C11 C 0.16780(19) 0.3068(2) 0.4964(2) 0.0370(9) Uani 1 1 d .
C12 C 0.21790(18) 0.34891(18) 0.5692(2) 0.0317(8) Uani 1 1 d .
C13 C 0.2621(2) 0.40054(19) 0.5508(2) 0.0359(8) Uani 1 1 d .
C14 C 0.3022(3) 0.4597(2) 0.4403(3) 0.0556(12) Uani 1 1 d .
H14A H 0.2936 0.4611 0.3743 0.083 Uiso 1 1 calc R
H14B H 0.3492 0.4435 0.4705 0.083 Uiso 1 1 calc R
H14C H 0.2962 0.5072 0.4622 0.083 Uiso 1 1 calc R
C15 C 0.3093(2) 0.4352(2) 0.6220(2) 0.0427(9) Uani 1 1 d .
H15 H 0.3392 0.4694 0.6097 0.051 Uiso 1 1 calc R
C16 C 0.3131(2) 0.4204(2) 0.7093(2) 0.0423(10) Uani 1 1 d .
H16 H 0.3454 0.4454 0.7571 0.051 Uiso 1 1 calc R
C17 C 0.27229(19) 0.3708(2) 0.7316(2) 0.0388(9) Uani 1 1 d .
H17 H 0.2773 0.3613 0.7937 0.047 Uiso 1 1 calc R
C18 C 0.22325(18) 0.33434(17) 0.6625(2) 0.0293(8) Uani 1 1 d .
C19 C 0.17683(18) 0.28189(18) 0.6901(2) 0.0296(8) Uani 1 1 d .
C20 C 0.14313(17) 0.31999(18) 0.7549(2) 0.0297(8) Uani 1 1 d .
C21 C 0.15166(17) 0.28130(18) 0.8323(2) 0.0293(8) Uani 1 1 d .
C22 C 0.12781(18) 0.29068(18) 0.9092(2) 0.0327(8) Uani 1 1 d .
H22 H 0.1000 0.3300 0.9128 0.039 Uiso 1 1 calc R
C23 C 0.14586(19) 0.24238(19) 0.9764(2) 0.0372(9) Uani 1 1 d .
H23 H 0.1282 0.2481 1.0260 0.045 Uiso 1 1 calc R
C24 C 0.19180(19) 0.18002(17) 0.9790(2) 0.0313(8) Uani 1 1 d .
C25 C 0.21811(17) 0.17258(16) 0.9004(2) 0.0278(8) Uani 1 1 d .
C26 C 0.19616(17) 0.22228(17) 0.8304(2) 0.0280(7) Uani 1 1 d .
C27 C 0.21588(17) 0.22400(18) 0.7536(2) 0.0305(8) Uani 1 1 d .
C28 C 0.26193(19) 0.17441(18) 0.7436(2) 0.0331(8) Uani 1 1 d .
H28 H 0.2764 0.1741 0.6908 0.040 Uiso 1 1 calc R
C29 C 0.28738(19) 0.12365(18) 0.8135(2) 0.0343(8) Uani 1 1 d .
H29 H 0.3199 0.0898 0.8076 0.041 Uiso 1 1 calc R
C30 C 0.26596(19) 0.12206(18) 0.8905(2) 0.0337(8) Uani 1 1 d .
C31 C 0.3449(2) 0.0305(2) 0.9553(2) 0.0426(9) Uani 1 1 d .
H31A H 0.3282 -0.0023 0.9041 0.064 Uiso 1 1 calc R
H31C H 0.3623 0.0038 1.0122 0.064 Uiso 1 1 calc R
H31B H 0.3820 0.0594 0.9465 0.064 Uiso 1 1 calc R

loop_
_atom_site_aniso_label
_atom_site_aniso_U_11
_atom_site_aniso_U_22
_atom_site_aniso_U_33
_atom_site_aniso_U_23
_atom_site_aniso_U_13
_atom_site_aniso_U_12
O1 0.100(3) 0.065(2) 0.0380(16) 0.0068(15) 0.0078(16) 0.0321(19)
O2 0.074(2) 0.077(2) 0.0312(15) 0.0048(14) 0.0121(14) -0.0263(17)
O3 0.0617(17) 0.0371(14) 0.0355(14) 0.0026(11) 0.0247(12) -0.0066(13)
O4 0.0651(18) 0.0467(16) 0.0306(14) 0.0048(12) 0.0204(12) 0.0085(14)
O5 0.0481(15) 0.0295(13) 0.0320(13) 0.0097(10) 0.0144(11) 0.0111(11)
C1 0.043(2) 0.0261(18) 0.0264(16) 0.0060(14) 0.0172(14) 0.0036(16)
C2 0.041(2) 0.033(2) 0.040(2) 0.0144(16) 0.0165(16) 0.0124(17)
C3 0.054(2) 0.0295(19) 0.041(2) -0.0005(16) 0.0272(18) 0.0048(18)
C4 0.045(2) 0.045(2) 0.044(2) 0.0132(19) 0.0237(18) 0.0137(19)
C5 0.038(2) 0.055(2) 0.037(2) 0.0177(18) 0.0202(16) 0.0161(19)
C6 0.0349(18) 0.039(2) 0.0292(17) 0.0106(16) 0.0081(14) 0.0089(17)
C7 0.044(2) 0.050(2) 0.0298(19) 0.0051(17) 0.0081(16) 0.0175(19)
C8 0.0313(19) 0.044(2) 0.044(2) 0.0049(17) 0.0092(16) 0.0022(17)
C9 0.037(2) 0.037(2) 0.0323(19) -0.0053(15) 0.0116(15) -0.0001(16)
C10 0.048(2) 0.031(2) 0.0291(18) 0.0105(15) 0.0110(16) -0.0007(17)
C11 0.045(2) 0.044(2) 0.0223(17) 0.0032(16) 0.0102(15) -0.0014(18)
C12 0.041(2) 0.0269(18) 0.0259(17) 0.0162(14) 0.0082(15) 0.0070(16)
C13 0.050(2) 0.0324(19) 0.0309(18) 0.0002(15) 0.0211(16) 0.0040(17)
C14 0.084(3) 0.046(3) 0.048(2) 0.0083(19) 0.036(2) -0.017(2)
C15 0.043(2) 0.043(2) 0.045(2) 0.0042(18) 0.0168(17) 0.0010(19)
C16 0.048(2) 0.046(2) 0.0318(19) -0.0069(17) 0.0116(16) -0.0162(19)
C17 0.050(2) 0.043(2) 0.0264(17) 0.0056(16) 0.0168(16) 0.0013(19)
C18 0.0380(19) 0.0265(18) 0.0228(16) 0.0067(14) 0.0086(14) 0.0124(15)
C19 0.0393(19) 0.0324(19) 0.0192(15) 0.0009(13) 0.0122(14) 0.0056(15)
C20 0.0282(18) 0.0350(19) 0.0251(16) 0.0045(14) 0.0071(13) 0.0027(15)
C21 0.0363(18) 0.0315(19) 0.0215(16) 0.0002(14) 0.0111(14) 0.0000(15)
C22 0.0395(19) 0.0298(19) 0.0305(18) 0.0073(14) 0.0131(15) 0.0091(16)
C23 0.048(2) 0.039(2) 0.0339(19) 0.0037(16) 0.0254(16) 0.0086(18)
C24 0.048(2) 0.0265(18) 0.0224(16) 0.0002(14) 0.0156(15) -0.0013(16)
C25 0.0384(19) 0.0180(16) 0.0272(17) 0.0042(13) 0.0104(14) 0.0043(15)
C26 0.0297(17) 0.0255(18) 0.0293(17) 0.0010(14) 0.0101(13) 0.0019(15)
C27 0.0329(18) 0.0346(19) 0.0247(16) 0.0068(14) 0.0101(14) 0.0037(16)
C28 0.047(2) 0.0323(19) 0.0209(16) -0.0009(14) 0.0121(15) 0.0002(17)
C29 0.046(2) 0.0298(19) 0.0298(17) 0.0040(15) 0.0155(15) 0.0106(17)
C30 0.042(2) 0.0286(18) 0.0299(17) 0.0010(15) 0.0110(15) 0.0016(16)
C31 0.054(2) 0.035(2) 0.037(2) 0.0034(17) 0.0121(18) 0.0099(19)

loop_
_atom_type_symbol
_atom_type_description
_atom_type_scat_dispersion_real
_atom_type_scat_dispersion_imag
_atom_type_scat_source
C C 0.0033 0.0016 'International Tables Vol C Tables 4.2.6.8 and 6.1.1.4'
H H 0.0000 0.0000 'International Tables Vol C Tables 4.2.6.8 and 6.1.1.4'
O O 0.0106 0.0060 'International Tables Vol C Tables 4.2.6.8 and 6.1.1.4'

loop_
_geom_angle_atom_site_label_1
_geom_angle_atom_site_label_2
_geom_angle_atom_site_label_3
_geom_angle
C13 O3 C14 116.6(3)
C30 O5 C31 116.9(3)
C2 C1 C6 117.8(3)
C2 C1 C20 117.0(3)
C6 C1 C20 125.1(3)
C3 C2 C1 120.7(3)
C3 C2 H2 119.7
C1 C2 H2 119.7
C4 C3 C2 121.0(4)
C4 C3 H3 119.5
C2 C3 H3 119.5
C3 C4 C5 119.8(4)
C3 C4 H4 120.1
C5 C4 H4 120.1
C4 C5 C6 121.4(3)
C4 C5 H5 119.3
C6 C5 H5 119.3
C5 C6 C1 119.2(3)
C5 C6 C7 119.3(3)
C1 C6 C7 121.5(3)
O1 C7 C6 118.6(4)
O1 C7 C8 121.2(4)
C6 C7 C8 119.9(3)
C7 C8 C9 116.9(3)
C7 C8 H8A 108.1
C9 C8 H8A 108.1
C7 C8 H8B 108.1
C9 C8 H8B 108.1
H8A C8 H8B 107.3
C8 C9 C10 113.0(3)
C8 C9 C19 115.8(3)
C10 C9 C19 110.6(3)
C8 C9 H9 105.5
C10 C9 H9 105.5
C19 C9 H9 105.5
C11 C10 C9 112.1(3)
C11 C10 H10B 109.2
C9 C10 H10B 109.2
C11 C10 H10A 109.2
C9 C10 H10A 109.2
H10B C10 H10A 107.9
O2 C11 C12 123.4(3)
O2 C11 C10 120.1(3)
C12 C11 C10 116.3(3)
C13 C12 C18 118.6(3)
C13 C12 C11 123.2(3)
C18 C12 C11 118.1(3)
O3 C13 C15 124.8(3)
O3 C13 C12 115.2(3)
C15 C13 C12 120.0(3)
O3 C14 H14A 109.5
O3 C14 H14B 109.5
H14A C14 H14B 109.5
O3 C14 H14C 109.5
H14A C14 H14C 109.5
H14B C14 H14C 109.5
C16 C15 C13 120.1(4)
C16 C15 H15 120.0
C13 C15 H15 120.0
C15 C16 C17 122.8(3)
C15 C16 H16 118.6
C17 C16 H16 118.6
C16 C17 C18 119.7(3)
C16 C17 H17 120.1
C18 C17 H17 120.1
C17 C18 C12 118.8(3)
C17 C18 C19 118.1(3)
C12 C18 C19 123.1(3)
C27 C19 C18 113.6(3)
C27 C19 C20 99.8(2)
C18 C19 C20 108.5(3)
C27 C19 C9 108.8(3)
C18 C19 C9 115.7(3)
C20 C19 C9 109.2(3)
C21 C20 C1 127.2(3)
C21 C20 C19 110.6(3)
C1 C20 C19 122.1(3)
C20 C21 C22 132.6(3)
C20 C21 C26 107.8(3)
C22 C21 C26 119.5(3)
C23 C22 C21 118.2(3)
C23 C22 H22 120.9
C21 C22 H22 120.9
C22 C23 C24 125.0(3)
C22 C23 H23 117.5
C24 C23 H23 117.5
O4 C24 C25 124.9(3)
O4 C24 C23 119.1(3)
C25 C24 C23 116.0(3)
C26 C25 C30 116.1(3)
C26 C25 C24 117.3(3)
C30 C25 C24 126.6(3)
C27 C26 C25 125.1(3)
C27 C26 C21 110.9(3)
C25 C26 C21 123.9(3)
C26 C27 C28 118.7(3)
C26 C27 C19 109.7(3)
C28 C27 C19 131.4(3)
C27 C28 C29 118.7(3)
C27 C28 H28 120.7
C29 C28 H28 120.7
C30 C29 C28 121.8(3)
C30 C29 H29 119.1
C28 C29 H29 119.1
O5 C30 C29 123.2(3)
O5 C30 C25 117.2(3)
C29 C30 C25 119.5(3)
O5 C31 H31A 109.5
O5 C31 H31C 109.5
H31A C31 H31C 109.5
O5 C31 H31B 109.5
H31A C31 H31B 109.5
H31C C31 H31B 109.5

loop_
_geom_bond_atom_site_label_1
_geom_bond_atom_site_label_2
_geom_bond_distance
O1 C7 1.209(4)
O2 C11 1.229(4)
O3 C13 1.356(4)
O3 C14 1.454(5)
O4 C24 1.228(4)
O5 C30 1.365(4)
O5 C31 1.415(4)
C1 C2 1.415(5)
C1 C6 1.420(4)
C1 C20 1.461(5)
C2 C3 1.383(5)
C2 H2 0.9500
C3 C4 1.366(5)
C3 H3 0.9500
C4 C5 1.378(5)
C4 H4 0.9500
C5 C6 1.398(5)
C5 H5 0.9500
C6 C7 1.500(5)
C7 C8 1.502(5)
C8 C9 1.539(5)
C8 H8A 0.9900
C8 H8B 0.9900
C9 C10 1.541(5)
C9 C19 1.562(5)
C9 H9 1.0000
C10 C11 1.512(5)
C10 H10B 0.9900
C10 H10A 0.9900
C11 C12 1.495(5)
C12 C13 1.420(5)
C12 C18 1.438(4)
C13 C15 1.383(5)
C14 H14A 0.9800
C14 H14B 0.9800
C14 H14C 0.9800
C15 C16 1.356(5)
C15 H15 0.9500
C16 C17 1.371(5)
C16 H16 0.9500
C17 C18 1.399(5)
C17 H17 0.9500
C18 C19 1.525(5)
C19 C27 1.521(5)
C19 C20 1.559(4)
C20 C21 1.365(4)
C21 C22 1.429(5)
C21 C26 1.448(5)
C22 C23 1.345(5)
C22 H22 0.9500
C23 C24 1.503(5)
C23 H23 0.9500
C24 C25 1.481(4)
C25 C26 1.397(4)
C25 C30 1.412(5)
C26 C27 1.368(4)
C27 C28 1.374(5)
C28 C29 1.418(5)
C28 H28 0.9500
C29 C30 1.390(5)
C29 H29 0.9500
C31 H31A 0.9800
C31 H31C 0.9800
C31 H31B 0.9800

loop_
_geom_torsion_atom_site_label_1
_geom_torsion_atom_site_label_2
_geom_torsion_atom_site_label_3
_geom_torsion_atom_site_label_4
_geom_torsion
C6 C1 C2 C3 0.5(5)
C20 C1 C2 C3 176.9(3)
C1 C2 C3 C4 1.6(6)
C2 C3 C4 C5 -2.0(6)
C3 C4 C5 C6 0.3(6)
C4 C5 C6 C1 1.8(5)
C4 C5 C6 C7 -177.1(3)
C2 C1 C6 C5 -2.1(5)
C20 C1 C6 C5 -178.2(3)
C2 C1 C6 C7 176.8(3)
C20 C1 C6 C7 0.7(6)
C5 C6 C7 O1 16.5(6)
C1 C6 C7 O1 -162.4(4)
C5 C6 C7 C8 -157.7(3)
C1 C6 C7 C8 23.4(5)
O1 C7 C8 C9 108.0(4)
C6 C7 C8 C9 -77.9(4)
C7 C8 C9 C10 -76.1(4)
C7 C8 C9 C19 52.9(4)
C8 C9 C10 C11 75.9(4)
C19 C9 C10 C11 -55.7(4)
C9 C10 C11 O2 -135.2(4)
C9 C10 C11 C12 50.2(4)
O2 C11 C12 C13 -16.2(6)
C10 C11 C12 C13 158.3(3)
O2 C11 C12 C18 166.3(4)
C10 C11 C12 C18 -19.3(5)
C14 O3 C13 C15 4.4(5)
C14 O3 C13 C12 -175.1(3)
C18 C12 C13 O3 -179.9(3)
C11 C12 C13 O3 2.5(5)
C18 C12 C13 C15 0.5(5)
C11 C12 C13 C15 -177.1(3)
O3 C13 C15 C16 179.9(4)
C12 C13 C15 C16 -0.6(6)
C13 C15 C16 C17 1.0(6)
C15 C16 C17 C18 -1.4(6)
C16 C17 C18 C12 1.3(5)
C16 C17 C18 C19 -177.5(3)
C13 C12 C18 C17 -0.8(5)
C11 C12 C18 C17 176.8(3)
C13 C12 C18 C19 177.8(3)
C11 C12 C18 C19 -4.5(5)
C17 C18 C19 C27 -57.6(4)
C12 C18 C19 C27 123.7(3)
C17 C18 C19 C20 52.4(4)
C12 C18 C19 C20 -126.3(3)
C17 C18 C19 C9 175.5(3)
C12 C18 C19 C9 -3.2(5)
C8 C9 C19 C27 133.3(3)
C10 C9 C19 C27 -96.6(3)
C8 C9 C19 C18 -97.4(4)
C10 C9 C19 C18 32.7(4)
C8 C9 C19 C20 25.3(4)
C10 C9 C19 C20 155.5(3)
C2 C1 C20 C21 46.4(5)
C6 C1 C20 C21 -137.5(4)
C2 C1 C20 C19 -129.6(3)
C6 C1 C20 C19 46.6(5)
C27 C19 C20 C21 -10.1(3)
C18 C19 C20 C21 -129.2(3)
C9 C19 C20 C21 103.9(3)
C27 C19 C20 C1 166.4(3)
C18 C19 C20 C1 47.3(4)
C9 C19 C20 C1 -79.6(4)
C1 C20 C21 C22 7.6(6)
C19 C20 C21 C22 -176.1(4)
C1 C20 C21 C26 -169.9(3)
C19 C20 C21 C26 6.5(4)
C20 C21 C22 C23 -179.5(4)
C26 C21 C22 C23 -2.3(5)
C21 C22 C23 C24 2.5(6)
C22 C23 C24 O4 -178.1(4)
C22 C23 C24 C25 -0.3(5)
O4 C24 C25 C26 175.6(3)
C23 C24 C25 C26 -2.1(5)
O4 C24 C25 C30 -7.6(6)
C23 C24 C25 C30 174.7(3)
C30 C25 C26 C27 2.0(5)
C24 C25 C26 C27 179.1(3)
C30 C25 C26 C21 -174.8(3)
C24 C25 C26 C21 2.3(5)
C20 C21 C26 C27 0.5(4)
C22 C21 C26 C27 -177.3(3)
C20 C21 C26 C25 177.7(3)
C22 C21 C26 C25 -0.1(5)
C25 C26 C27 C28 -1.4(5)
C21 C26 C27 C28 175.8(3)
C25 C26 C27 C19 175.4(3)
C21 C26 C27 C19 -7.4(4)
C18 C19 C27 C26 125.6(3)
C20 C19 C27 C26 10.2(3)
C9 C19 C27 C26 -104.0(3)
C18 C19 C27 C28 -58.2(5)
C20 C19 C27 C28 -173.5(4)
C9 C19 C27 C28 72.2(5)
C26 C27 C28 C29 -0.3(5)
C19 C27 C28 C29 -176.3(3)
C27 C28 C29 C30 1.3(5)
C31 O5 C30 C29 6.0(5)
C31 O5 C30 C25 -171.9(3)
C28 C29 C30 O5 -178.6(3)
C28 C29 C30 C25 -0.6(5)
C26 C25 C30 O5 177.1(3)
C24 C25 C30 O5 0.3(5)
C26 C25 C30 C29 -0.9(5)
C24 C25 C30 C29 -177.7(3)

loop_
_platon_squeeze_void_nr
_platon_squeeze_void_average_x
_platon_squeeze_void_average_y
_platon_squeeze_void_average_z
_platon_squeeze_void_volume
_platon_squeeze_void_count_electrons
_platon_squeeze_void_content
1 0.000 0.000 -0.005 855 351 ' '
2 0.500 0.500 -0.004 855 351 ' '
